data_4110571
loop_
_publ_author_name
'Brandi L. Schottel'
'Helen T. Chifotides'
'Mikhail Shatruk'
'Abdellatif Chouai'
'Lisa M. P\'erez'
'John Bacsa'
'Kim R. Dunbar'

_publ_contact_author_address
; 
Department of Chemistry
Texas A&M University
PO Box 30012 
College Station 
Texas 77842-3012 
USA
;
_publ_contact_author_email bschottel@mail.chem.tamu.edu
_publ_contact_author_fax (979)8457177
_publ_contact_author_name 'Schottel, Brandi'
_publ_contact_author_phone (979)8621485
_publ_section_title
;
 Anion-\p Interactions as Controlling Elements in Self-Assembly Reactions
 of Ag(I) Complexes with \p-Acidic Aromatic Rings
;
_journal_name_full 'Journal of the American Chemical Society'
_journal_page_first 5895
_journal_page_last 5912
_journal_paper_doi 10.1021/ja0606273
_journal_volume 128
_journal_year 2006
_chemical_formula_sum 'C60 H52 Ag4 F24 N20 O8 P4'
_chemical_formula_weight 2192.58
_chemical_name_common '[Ag4(bppn)4][PF6]4.4CH3NO2'
_chemical_name_systematic
; 
 ? 
;
_space_group_IT_number 15
_symmetry_cell_setting monoclinic
_symmetry_space_group_name_Hall '-C 2yc'
_symmetry_space_group_name_H-M 'C 1 2/c 1'
_atom_sites_solution_hydrogens geom
_atom_sites_solution_primary direct
_atom_sites_solution_secondary difmap
_audit_creation_method SHELXL-97
_cell_angle_alpha 90.00
_cell_angle_beta 115.972(3)
_cell_angle_gamma 90.00
_cell_formula_units_Z 4
_cell_length_a 23.316(3)
_cell_length_b 14.2368(18)
_cell_length_c 25.069(3)
_cell_measurement_temperature 273(2)
_cell_volume 7481.1(16)
_computing_cell_refinement 'SMART V5.625 (Bruker, 2000)'
_computing_data_collection 'SMART V5.625 (Bruker, 2000)'
_computing_data_reduction 'SAINT V6.32 (Bruker, 2001)'
_computing_molecular_graphics 'X-Seed (Barbour, 2001)'
_computing_structure_refinement 'SHELXL-97 (Sheldrick, 1997)'
_computing_structure_solution 'SHELXS-97 (Sheldrick, 1997)'
_diffrn_ambient_temperature 273(2)
_diffrn_measured_fraction_theta_full 0.988
_diffrn_measured_fraction_theta_max 0.988
_diffrn_measurement_device_type 'SMART APEX CCD area-detector'
_diffrn_measurement_method 'profile data from \w scans'
_diffrn_radiation_monochromator graphite
_diffrn_radiation_source 'fine-focus sealed tube'
_diffrn_radiation_type MoK\a
_diffrn_radiation_wavelength 0.71073
_diffrn_reflns_av_R_equivalents 0.1080
_diffrn_reflns_av_sigmaI/netI 0.0909
_diffrn_reflns_limit_h_max 29
_diffrn_reflns_limit_h_min -30
_diffrn_reflns_limit_k_max 18
_diffrn_reflns_limit_k_min -18
_diffrn_reflns_limit_l_max 31
_diffrn_reflns_limit_l_min -32
_diffrn_reflns_number 42690
_diffrn_reflns_theta_full 27.55
_diffrn_reflns_theta_max 27.55
_diffrn_reflns_theta_min 1.73
_exptl_absorpt_coefficient_mu 1.245
_exptl_absorpt_correction_type multi-scan
_exptl_absorpt_process_details 'SADABS V2.03  (Bruker, 2003)'
_exptl_crystal_colour yellow
_exptl_crystal_density_diffrn 1.947
_exptl_crystal_description block
_exptl_crystal_F_000 4320
_exptl_crystal_size_max 0.30
_exptl_crystal_size_mid 0.25
_exptl_crystal_size_min 0.20
_refine_diff_density_max 0.898
_refine_diff_density_min -0.833
_refine_diff_density_rms 0.126
_refine_ls_extinction_method none
_refine_ls_goodness_of_fit_ref 1.108
_refine_ls_hydrogen_treatment mixed
_refine_ls_matrix_type full
_refine_ls_number_parameters 583
_refine_ls_number_reflns 8547
_refine_ls_number_restraints 0
_refine_ls_restrained_S_all 1.108
_refine_ls_R_factor_all 0.1231
_refine_ls_R_factor_gt 0.0702
_refine_ls_shift/su_max 0.000
_refine_ls_shift/su_mean 0.000
_refine_ls_structure_factor_coef Fsqd
_refine_ls_weighting_details 'calc w=1/[\s^2^(Fo^2^)+(0.0169P)^2^+30.7473P] where P=(Fo^2^+2Fc^2^)/3'
_refine_ls_weighting_scheme calc
_refine_ls_wR_factor_gt 0.0921
_refine_ls_wR_factor_ref 0.1038
_reflns_number_gt 5691
_reflns_number_total 8547
_reflns_threshold_expression >2sigma(I)
_cod_data_source_file ja0606273si20060126_070005.cif
_cod_data_source_block f:\structures\brandi\5bs7a3\work\backup\5bs7a3m
_cod_original_cell_volume 7481.2(16)
_cod_database_code 4110571

loop_
_symmetry_equiv_pos_as_xyz
'x, y, z'
'-x, y, -z+1/2'
'x+1/2, y+1/2, z'
'-x+1/2, y+1/2, -z+1/2'
'-x, -y, -z'
'x, -y, z-1/2'
'-x+1/2, -y+1/2, -z'
'x+1/2, -y+1/2, z-1/2'

loop_
_atom_site_label
_atom_site_type_symbol
_atom_site_fract_x
_atom_site_fract_y
_atom_site_fract_z
_atom_site_U_iso_or_equiv
_atom_site_adp_type
_atom_site_occupancy
_atom_site_symmetry_multiplicity
_atom_site_calc_flag
_atom_site_refinement_flags
_atom_site_disorder_assembly
_atom_site_disorder_group
Ag1 Ag 0.5000 0.05399(4) 0.2500 0.02256(16) Uani 1 2 d S . .
Ag2 Ag 0.501441(18) 0.27070(3) 0.166797(18) 0.02098(11) Uani 1 1 d . . .
Ag3 Ag 0.5000 0.49262(4) 0.2500 0.02132(16) Uani 1 2 d S . .
P1 P 0.11423(7) 0.05193(10) 0.13751(7) 0.0227(3) Uani 1 1 d . . .
P4 P 0.38806(7) -0.04391(10) 0.02611(7) 0.0211(3) Uani 1 1 d . . .
F1A F 0.42857(18) -0.0370(3) -0.01102(17) 0.0552(11) Uani 1 1 d . . .
F2A F 0.44259(18) -0.1061(3) 0.07425(17) 0.0562(12) Uani 1 1 d . . .
F3A F 0.35362(19) -0.1366(2) -0.00846(17) 0.0528(11) Uani 1 1 d . . .
F4A F 0.34741(18) -0.0511(3) 0.06289(16) 0.0472(10) Uani 1 1 d . . .
F5A F 0.33272(17) 0.0168(3) -0.02395(17) 0.0516(11) Uani 1 1 d . . .
F6A F 0.4208(2) 0.0494(3) 0.05978(18) 0.0588(12) Uani 1 1 d . . .
F7A F 0.1523(4) 0.0025(6) 0.1053(4) 0.046(2) Uani 0.620(10) 1 d P A -1
F8A F 0.1692(4) 0.0175(7) 0.1992(3) 0.056(3) Uani 0.620(10) 1 d P A -1
F9A F 0.0760(5) 0.0934(6) 0.1711(6) 0.074(4) Uani 0.620(10) 1 d P A -1
F10A F 0.0597(5) 0.0791(8) 0.0751(5) 0.075(5) Uani 0.620(10) 1 d P A -1
F11A F 0.1506(15) 0.1508(14) 0.1415(13) 0.040(4) Uani 0.620(10) 1 d P A -1
F12A F 0.079(3) -0.047(3) 0.136(3) 0.039(5) Uani 0.620(10) 1 d P A -1
F7B F 0.1696(8) -0.0142(10) 0.1431(9) 0.067(5) Uani 0.380(10) 1 d P A -2
F8B F 0.1473(6) 0.0729(9) 0.2064(5) 0.044(4) Uani 0.380(10) 1 d P A -2
F9B F 0.0607(5) 0.1291(8) 0.1305(6) 0.039(3) Uani 0.380(10) 1 d P A -2
F10B F 0.0811(10) 0.0426(12) 0.0681(7) 0.060(6) Uani 0.380(10) 1 d P A -2
F11B F 0.155(3) 0.133(3) 0.132(2) 0.040(4) Uani 0.38 1 d P A -2
F12B F 0.074(5) -0.031(5) 0.140(4) 0.054(15) Uani 0.380(10) 1 d P A -2
O1 O 0.31705(19) 0.7342(3) -0.12183(17) 0.0370(11) Uani 1 1 d . . .
O2 O 0.31183(18) 0.6599(3) -0.04942(18) 0.0291(10) Uani 1 1 d . . .
O3 O 0.65341(18) -0.1598(3) 0.10568(17) 0.0301(10) Uani 1 1 d . . .
O4 O 0.65250(19) -0.2323(3) 0.02972(18) 0.0338(10) Uani 1 1 d . . .
N1 N 0.4195(2) -0.0444(3) 0.24727(19) 0.0226(11) Uani 1 1 d . . .
N2 N 0.4085(2) 0.1075(3) 0.17995(18) 0.0149(10) Uani 1 1 d . . .
N3 N 0.4073(2) 0.1896(3) 0.15311(18) 0.0153(10) Uani 1 1 d . . .
N4 N 0.4156(2) 0.3448(3) 0.09588(18) 0.0182(10) Uani 1 1 d . . .
N5 N 0.5876(2) 0.1830(3) 0.17610(19) 0.0174(10) Uani 1 1 d . . .
N6 N 0.59354(19) 0.3356(3) 0.24185(18) 0.0140(10) Uani 1 1 d . . .
N7 N 0.5931(2) 0.4169(3) 0.26822(19) 0.0157(10) Uani 1 1 d . . .
N8 N 0.5821(2) 0.5743(3) 0.32337(19) 0.0195(10) Uani 1 1 d . . .
N9 N 0.3418(2) 0.6965(3) -0.0735(2) 0.0263(12) Uani 1 1 d . . .
N10 N 0.6262(2) -0.1965(3) 0.0568(2) 0.0211(11) Uani 1 1 d . . .
C1 C 0.4275(3) -0.1224(4) 0.2795(2) 0.0280(15) Uani 1 1 d . . .
H1 H 0.4669 -0.1321 0.3118 0.034 Uiso 1 1 calc R . .
C2 C 0.3806(3) -0.1895(4) 0.2675(3) 0.0279(14) Uani 1 1 d . . .
H2 H 0.3878 -0.2425 0.2913 0.034 Uiso 1 1 calc R . .
C3 C 0.3231(3) -0.1752(4) 0.2196(3) 0.0291(15) Uani 1 1 d . . .
H3 H 0.2906 -0.2192 0.2101 0.035 Uiso 1 1 calc R . .
C4 C 0.3134(3) -0.0947(4) 0.1851(2) 0.0235(14) Uani 1 1 d . . .
H4 H 0.2747 -0.0845 0.1521 0.028 Uiso 1 1 calc R . .
C5 C 0.3624(3) -0.0306(3) 0.2009(2) 0.0172(12) Uani 1 1 d . . .
C6 C 0.3550(2) 0.0594(4) 0.1673(2) 0.0166(12) Uani 1 1 d . . .
C7 C 0.2965(2) 0.0946(4) 0.1272(2) 0.0183(12) Uani 1 1 d . . .
H7 H 0.2590 0.0621 0.1193 0.022 Uiso 1 1 calc R . .
C8 C 0.2948(2) 0.1776(3) 0.0996(2) 0.0172(12) Uani 1 1 d . . .
H8 H 0.2563 0.2026 0.0724 0.021 Uiso 1 1 calc R . .
C9 C 0.3522(2) 0.2244(4) 0.1131(2) 0.0148(11) Uiso 1 1 d . . .
C10 C 0.3562(2) 0.3148(3) 0.0854(2) 0.0146(11) Uani 1 1 d . . .
C11 C 0.3021(3) 0.3653(4) 0.0500(2) 0.0180(12) Uani 1 1 d . . .
H11 H 0.2619 0.3438 0.0435 0.022 Uiso 1 1 calc R . .
C12 C 0.3088(3) 0.4486(4) 0.0245(2) 0.0228(13) Uani 1 1 d . . .
H12 H 0.2730 0.4842 0.0014 0.027 Uiso 1 1 calc R . .
C13 C 0.3683(3) 0.4783(4) 0.0335(2) 0.0237(14) Uani 1 1 d . . .
H13 H 0.3737 0.5327 0.0156 0.028 Uiso 1 1 calc R . .
C14 C 0.4199(3) 0.4244(4) 0.0700(2) 0.0235(13) Uani 1 1 d . . .
H14 H 0.4604 0.4451 0.0769 0.028 Uiso 1 1 calc R . .
C15 C 0.5828(3) 0.1042(4) 0.1448(2) 0.0234(14) Uani 1 1 d . . .
H15 H 0.5436 0.0894 0.1137 0.028 Uiso 1 1 calc R . .
C16 C 0.6339(3) 0.0440(4) 0.1569(3) 0.0276(14) Uani 1 1 d . . .
H16 H 0.6293 -0.0090 0.1337 0.033 Uiso 1 1 calc R . .
C17 C 0.6911(3) 0.0647(4) 0.2039(2) 0.0237(13) Uiso 1 1 d . . .
H17 H 0.7257 0.0244 0.2139 0.028 Uiso 1 1 calc R . .
C18 C 0.6972(3) 0.1453(4) 0.2363(2) 0.0207(12) Uani 1 1 d . . .
H18 H 0.7359 0.1604 0.2680 0.025 Uiso 1 1 calc R . .
C19 C 0.6444(2) 0.2039(3) 0.2206(2) 0.0156(12) Uani 1 1 d . . .
C20 C 0.6488(2) 0.2922(3) 0.2536(2) 0.0152(12) Uani 1 1 d . . .
C21 C 0.7066(2) 0.3294(4) 0.2954(2) 0.0167(12) Uani 1 1 d . . .
H21 H 0.7449 0.2993 0.3034 0.020 Uiso 1 1 calc R . .
C22 C 0.7060(2) 0.4098(4) 0.3238(2) 0.0171(12) Uani 1 1 d . . .
H22 H 0.7436 0.4345 0.3530 0.020 Uiso 1 1 calc R . .
C23 C 0.6473(2) 0.4554(3) 0.3084(2) 0.0131(11) Uani 1 1 d . . .
C24 C 0.6416(3) 0.5457(4) 0.3358(2) 0.0165(12) Uani 1 1 d . . .
C25 C 0.6946(3) 0.5971(4) 0.3729(2) 0.0215(13) Uani 1 1 d . . .
H25 H 0.7354 0.5769 0.3803 0.026 Uiso 1 1 calc R . .
C26 C 0.6864(3) 0.6789(4) 0.3987(3) 0.0284(14) Uani 1 1 d . . .
H26 H 0.7215 0.7142 0.4238 0.034 Uiso 1 1 calc R . .
C27 C 0.6256(3) 0.7068(4) 0.3866(3) 0.0295(15) Uani 1 1 d . . .
H27 H 0.6186 0.7612 0.4035 0.035 Uiso 1 1 calc R . .
C28 C 0.5749(3) 0.6526(4) 0.3489(3) 0.0273(14) Uani 1 1 d . . .
H28 H 0.5338 0.6716 0.3410 0.033 Uiso 1 1 calc R . .
C29 C 0.4123(3) 0.6958(4) -0.0420(3) 0.0352(16) Uani 1 1 d . . .
H29A H 0.4292 0.7401 -0.0602 0.053 Uiso 1 1 calc R . .
H29B H 0.4278 0.6340 -0.0440 0.053 Uiso 1 1 calc R . .
H29C H 0.4256 0.7127 -0.0012 0.053 Uiso 1 1 calc R . .
C30 C 0.5556(3) -0.1983(4) 0.0297(3) 0.0333(16) Uani 1 1 d . . .
H30A H 0.5392 -0.2104 -0.0121 0.050 Uiso 1 1 calc R . .
H30B H 0.5400 -0.1388 0.0357 0.050 Uiso 1 1 calc R . .
H30C H 0.5417 -0.2470 0.0479 0.050 Uiso 1 1 calc R . .

loop_
_atom_site_aniso_label
_atom_site_aniso_U_11
_atom_site_aniso_U_22
_atom_site_aniso_U_33
_atom_site_aniso_U_23
_atom_site_aniso_U_13
_atom_site_aniso_U_12
Ag1 0.0106(3) 0.0215(3) 0.0274(4) 0.000 0.0007(3) 0.000
Ag2 0.0100(2) 0.0219(2) 0.0260(2) 0.0004(2) 0.00323(17) -0.00027(19)
Ag3 0.0113(3) 0.0210(3) 0.0289(4) 0.000 0.0062(3) 0.000
P1 0.0196(8) 0.0237(8) 0.0273(9) -0.0006(7) 0.0126(7) -0.0001(6)
P4 0.0216(9) 0.0194(7) 0.0233(8) 0.0016(6) 0.0109(7) 0.0017(6)
F1A 0.042(3) 0.086(3) 0.054(3) 0.018(2) 0.037(2) 0.010(2)
F2A 0.033(2) 0.070(3) 0.059(3) 0.032(2) 0.014(2) 0.017(2)
F3A 0.059(3) 0.034(2) 0.064(3) -0.0199(19) 0.026(2) -0.0107(19)
F4A 0.049(3) 0.058(3) 0.054(3) 0.001(2) 0.040(2) 0.000(2)
F5A 0.035(2) 0.049(2) 0.060(3) 0.026(2) 0.012(2) 0.0078(18)
F6A 0.061(3) 0.046(2) 0.063(3) -0.026(2) 0.022(2) -0.031(2)
F7A 0.061(6) 0.035(4) 0.065(6) -0.020(4) 0.048(6) -0.018(4)
F8A 0.040(5) 0.070(6) 0.035(5) 0.022(5) -0.006(4) -0.024(4)
F9A 0.090(8) 0.046(5) 0.143(10) -0.036(6) 0.103(8) -0.019(5)
F10A 0.037(6) 0.068(8) 0.070(9) 0.039(7) -0.023(5) -0.010(5)
F11A 0.047(5) 0.014(8) 0.063(10) -0.011(5) 0.027(5) -0.007(6)
F12A 0.031(7) 0.033(8) 0.053(8) 0.004(6) 0.018(6) -0.009(6)
F7B 0.060(10) 0.048(8) 0.111(16) 0.018(10) 0.055(11) 0.034(7)
F8B 0.050(9) 0.042(7) 0.024(6) -0.004(5) 0.000(5) -0.016(6)
F9B 0.025(6) 0.042(7) 0.051(8) 0.000(6) 0.019(6) 0.011(5)
F10B 0.102(18) 0.053(11) 0.024(7) -0.012(7) 0.028(10) -0.008(9)
F11B 0.047(5) 0.014(8) 0.063(10) -0.011(5) 0.027(5) -0.007(6)
F12B 0.04(2) 0.06(3) 0.05(2) 0.03(2) 0.009(15) -0.02(2)
O1 0.030(2) 0.049(3) 0.026(2) 0.011(2) 0.007(2) -0.006(2)
O2 0.023(2) 0.025(2) 0.042(3) 0.0126(19) 0.017(2) 0.0022(18)
O3 0.029(2) 0.024(2) 0.024(2) -0.0045(18) -0.0008(19) -0.0034(18)
O4 0.028(2) 0.038(2) 0.041(3) -0.006(2) 0.019(2) 0.012(2)
N1 0.019(3) 0.020(2) 0.021(3) 0.002(2) 0.002(2) -0.002(2)
N2 0.018(3) 0.013(2) 0.015(2) -0.0012(18) 0.007(2) -0.0011(18)
N3 0.015(2) 0.016(2) 0.014(2) -0.0015(18) 0.0056(19) 0.0000(18)
N4 0.019(3) 0.015(2) 0.018(2) 0.0015(19) 0.006(2) -0.0001(19)
N5 0.016(3) 0.018(2) 0.022(2) 0.0011(19) 0.012(2) -0.0004(19)
N6 0.012(2) 0.014(2) 0.017(2) 0.0004(18) 0.0077(19) -0.0008(18)
N7 0.015(2) 0.012(2) 0.021(2) -0.0008(18) 0.009(2) -0.0037(18)
N8 0.016(3) 0.021(2) 0.023(3) -0.002(2) 0.010(2) -0.0006(19)
N9 0.022(3) 0.021(2) 0.032(3) -0.001(2) 0.009(2) -0.004(2)
N10 0.013(3) 0.017(2) 0.028(3) 0.003(2) 0.004(2) 0.0017(19)
C1 0.029(4) 0.027(3) 0.023(3) 0.005(3) 0.007(3) -0.001(3)
C2 0.033(4) 0.021(3) 0.027(3) 0.006(3) 0.011(3) -0.003(3)
C3 0.030(4) 0.026(3) 0.031(3) -0.004(3) 0.013(3) -0.011(3)
C4 0.021(3) 0.026(3) 0.022(3) -0.001(3) 0.009(3) -0.003(2)
C5 0.023(3) 0.015(3) 0.015(3) -0.001(2) 0.010(2) -0.006(2)
C6 0.017(3) 0.021(3) 0.013(3) -0.006(2) 0.007(2) -0.004(2)
C7 0.008(3) 0.027(3) 0.019(3) -0.004(2) 0.006(2) -0.004(2)
C8 0.011(3) 0.020(3) 0.014(3) -0.001(2) 0.000(2) 0.003(2)
C10 0.015(3) 0.018(3) 0.011(3) -0.004(2) 0.006(2) 0.000(2)
C11 0.019(3) 0.022(3) 0.016(3) -0.005(2) 0.010(2) 0.001(2)
C12 0.021(3) 0.026(3) 0.018(3) -0.001(2) 0.006(3) 0.007(3)
C13 0.031(4) 0.018(3) 0.023(3) 0.008(2) 0.013(3) 0.000(3)
C14 0.025(3) 0.019(3) 0.024(3) 0.004(2) 0.009(3) -0.003(2)
C15 0.029(4) 0.020(3) 0.022(3) -0.003(2) 0.012(3) 0.000(3)
C16 0.035(4) 0.024(3) 0.032(4) -0.005(3) 0.022(3) 0.004(3)
C18 0.017(3) 0.028(3) 0.020(3) 0.003(2) 0.011(2) 0.000(2)
C19 0.016(3) 0.014(3) 0.018(3) 0.004(2) 0.010(2) -0.002(2)
C20 0.013(3) 0.015(3) 0.020(3) 0.005(2) 0.009(2) -0.002(2)
C21 0.009(3) 0.020(3) 0.022(3) 0.002(2) 0.008(2) 0.000(2)
C22 0.007(3) 0.027(3) 0.018(3) 0.004(2) 0.006(2) -0.004(2)
C23 0.015(3) 0.011(2) 0.013(3) 0.003(2) 0.007(2) -0.003(2)
C24 0.022(3) 0.017(3) 0.013(3) 0.004(2) 0.010(2) 0.000(2)
C25 0.009(3) 0.027(3) 0.026(3) -0.006(3) 0.006(2) -0.007(2)
C26 0.028(4) 0.025(3) 0.030(3) -0.010(3) 0.011(3) -0.010(3)
C27 0.035(4) 0.018(3) 0.038(4) -0.012(3) 0.018(3) -0.007(3)
C28 0.021(3) 0.028(3) 0.033(4) -0.004(3) 0.013(3) 0.005(3)
C29 0.024(4) 0.038(4) 0.040(4) 0.001(3) 0.010(3) -0.003(3)
C30 0.013(3) 0.035(4) 0.050(4) 0.008(3) 0.011(3) 0.002(3)

loop_
_atom_type_symbol
_atom_type_description
_atom_type_scat_dispersion_real
_atom_type_scat_dispersion_imag
_atom_type_scat_source
C C 0.0033 0.0016 'International Tables Vol C Tables 4.2.6.8 and 6.1.1.4'
H H 0.0000 0.0000 'International Tables Vol C Tables 4.2.6.8 and 6.1.1.4'
N N 0.0061 0.0033 'International Tables Vol C Tables 4.2.6.8 and 6.1.1.4'
F F 0.0171 0.0103 'International Tables Vol C Tables 4.2.6.8 and 6.1.1.4'
P P 0.1023 0.0942 'International Tables Vol C Tables 4.2.6.8 and 6.1.1.4'
Ag Ag -0.8971 1.1015 'International Tables Vol C Tables 4.2.6.8 and 6.1.1.4'
O O 0.0106 0.0060 'International Tables Vol C Tables 4.2.6.8 and 6.1.1.4'

loop_
_geom_angle_atom_site_label_1
_geom_angle_atom_site_label_2
_geom_angle_atom_site_label_3
_geom_angle
_geom_angle_site_symmetry_1
_geom_angle_site_symmetry_3
N2 Ag1 N2 139.9(2) 2_655 .
N2 Ag1 N1 135.66(15) 2_655 .
N2 Ag1 N1 72.46(15) . .
N2 Ag1 N1 72.46(15) 2_655 2_655
N2 Ag1 N1 135.66(15) . 2_655
N1 Ag1 N1 105.7(2) . 2_655
N4 Ag2 N5 139.99(16) . .
N4 Ag2 N6 129.05(14) . .
N5 Ag2 N6 71.23(15) . .
N4 Ag2 N3 70.74(15) . .
N5 Ag2 N3 117.71(14) . .
N6 Ag2 N3 140.86(14) . .
N7 Ag3 N7 123.7(2) 2_655 .
N7 Ag3 N8 141.44(15) 2_655 .
N7 Ag3 N8 72.21(15) . .
N7 Ag3 N8 72.21(15) 2_655 2_655
N7 Ag3 N8 141.44(15) . 2_655
N8 Ag3 N8 119.4(2) . 2_655
F12B P1 F11B 176(3) . .
F12B P1 F7B 91(3) . .
F11B P1 F7B 86.4(16) . .
F12B P1 F10B 88(3) . .
F11B P1 F10B 89(2) . .
F7B P1 F10B 92.1(8) . .
F12B P1 F10A 90(3) . .
F11B P1 F10A 89(2) . .
F7B P1 F10A 121.2(8) . .
F10B P1 F10A 29.2(6) . .
F12B P1 F8B 97(3) . .
F11B P1 F8B 86.5(19) . .
F7B P1 F8B 91.6(8) . .
F10B P1 F8B 173.9(8) . .
F10A P1 F8B 146.6(7) . .
F12B P1 F9A 77(3) . .
F11B P1 F9A 106.8(12) . .
F7B P1 F9A 144.7(8) . .
F10B P1 F9A 120.2(8) . .
F10A P1 F9A 92.3(6) . .
F8B P1 F9A 57.8(6) . .
F12B P1 F8A 88(3) . .
F11B P1 F8A 93(2) . .
F7B P1 F8A 56.1(7) . .
F10B P1 F8A 147.8(7) . .
F10A P1 F8A 176.3(5) . .
F8B P1 F8A 36.7(4) . .
F9A P1 F8A 90.0(5) . .
F12B P1 F7A 99(3) . .
F11B P1 F7A 77.1(12) . .
F7B P1 F7A 32.6(6) . .
F10B P1 F7A 61.1(7) . .
F10A P1 F7A 89.5(5) . .
F8B P1 F7A 121.5(6) . .
F9A P1 F7A 175.8(4) . .
F8A P1 F7A 88.1(5) . .
F12B P1 F9B 95(3) . .
F11B P1 F9B 87.9(16) . .
F7B P1 F9B 174.2(7) . .
F10B P1 F9B 87.5(7) . .
F10A P1 F9B 58.3(6) . .
F8B P1 F9B 88.4(6) . .
F9A P1 F9B 38.3(4) . .
F8A P1 F9B 124.7(6) . .
F7A P1 F9B 144.9(6) . .
F12B P1 F11A 169(3) . .
F11B P1 F11A 14.3(18) . .
F7B P1 F11A 97.4(10) . .
F10B P1 F11A 97.5(13) . .
F10A P1 F11A 91.2(12) . .
F8B P1 F11A 77.2(11) . .
F9A P1 F11A 92.6(7) . .
F8A P1 F11A 91.7(12) . .
F7A P1 F11A 91.2(7) . .
F9B P1 F11A 77.0(9) . .
F12B P1 F12A 10(4) . .
F11B P1 F12A 167(2) . .
F7B P1 F12A 82.4(18) . .
F10B P1 F12A 84(2) . .
F10A P1 F12A 90(2) . .
F8B P1 F12A 101(2) . .
F9A P1 F12A 86.7(16) . .
F8A P1 F12A 87(2) . .
F7A P1 F12A 89.5(16) . .
F9B P1 F12A 103.2(18) . .
F11A P1 F12A 178(2) . .
F6A P4 F2A 91.4(2) . .
F6A P4 F4A 90.9(2) . .
F2A P4 F4A 90.3(2) . .
F6A P4 F3A 178.7(3) . .
F2A P4 F3A 89.8(2) . .
F4A P4 F3A 88.6(2) . .
F6A P4 F1A 89.4(2) . .
F2A P4 F1A 89.8(2) . .
F4A P4 F1A 179.7(3) . .
F3A P4 F1A 91.1(2) . .
F6A P4 F5A 90.0(2) . .
F2A P4 F5A 178.4(2) . .
F4A P4 F5A 90.5(2) . .
F3A P4 F5A 88.8(2) . .
F1A P4 F5A 89.4(2) . .
C1 N1 C5 117.9(5) . .
C1 N1 Ag1 125.9(4) . .
C5 N1 Ag1 114.8(3) . .
C6 N2 N3 121.0(4) . .
C6 N2 Ag1 119.2(3) . .
N3 N2 Ag1 119.8(3) . .
C9 N3 N2 120.2(4) . .
C9 N3 Ag2 117.1(3) . .
N2 N3 Ag2 122.5(3) . .
C14 N4 C10 117.4(5) . .
C14 N4 Ag2 123.2(4) . .
C10 N4 Ag2 118.6(3) . .
C19 N5 C15 118.1(5) . .
C19 N5 Ag2 117.8(3) . .
C15 N5 Ag2 123.4(4) . .
N7 N6 C20 120.4(4) . .
N7 N6 Ag2 122.6(3) . .
C20 N6 Ag2 116.7(3) . .
N6 N7 C23 121.2(4) . .
N6 N7 Ag3 121.5(3) . .
C23 N7 Ag3 117.2(3) . .
C28 N8 C24 118.4(5) . .
C28 N8 Ag3 124.8(4) . .
C24 N8 Ag3 116.4(3) . .
O1 N9 O2 123.9(5) . .
O1 N9 C29 117.8(5) . .
O2 N9 C29 118.3(5) . .
O4 N10 O3 125.1(5) . .
O4 N10 C30 118.0(5) . .
O3 N10 C30 116.8(5) . .
N1 C1 C2 123.6(5) . .
C3 C2 C1 117.8(5) . .
C2 C3 C4 119.9(5) . .
C5 C4 C3 118.5(5) . .
N1 C5 C4 122.2(5) . .
N1 C5 C6 116.0(4) . .
C4 C5 C6 121.8(5) . .
N2 C6 C7 120.6(5) . .
N2 C6 C5 116.0(5) . .
C7 C6 C5 123.4(5) . .
C8 C7 C6 118.8(5) . .
C7 C8 C9 118.7(5) . .
N3 C9 C8 120.7(5) . .
N3 C9 C10 115.9(4) . .
C8 C9 C10 123.4(4) . .
N4 C10 C11 121.8(5) . .
N4 C10 C9 116.7(4) . .
C11 C10 C9 121.5(5) . .
C10 C11 C12 118.9(5) . .
C13 C12 C11 119.9(5) . .
C12 C13 C14 117.5(5) . .
N4 C14 C13 124.4(5) . .
N5 C15 C16 122.9(5) . .
C17 C16 C15 118.3(5) . .
C16 C17 C18 119.8(5) . .
C17 C18 C19 118.8(5) . .
N5 C19 C18 122.1(5) . .
N5 C19 C20 117.1(4) . .
C18 C19 C20 120.8(5) . .
N6 C20 C21 120.5(5) . .
N6 C20 C19 116.3(4) . .
C21 C20 C19 123.2(5) . .
C22 C21 C20 119.1(5) . .
C21 C22 C23 118.6(5) . .
N7 C23 C22 120.1(5) . .
N7 C23 C24 117.0(4) . .
C22 C23 C24 122.9(5) . .
N8 C24 C25 121.5(5) . .
N8 C24 C23 116.4(5) . .
C25 C24 C23 122.0(5) . .
C26 C25 C24 119.4(5) . .
C27 C26 C25 118.7(5) . .
C26 C27 C28 118.7(5) . .
N8 C28 C27 123.2(5) . .

loop_
_geom_bond_atom_site_label_1
_geom_bond_atom_site_label_2
_geom_bond_distance
_geom_bond_site_symmetry_2
Ag1 N2 2.222(4) 2_655
Ag1 N2 2.222(4) .
Ag1 N1 2.319(4) .
Ag1 N1 2.319(4) 2_655
Ag2 N4 2.272(4) .
Ag2 N5 2.288(4) .
Ag2 N6 2.338(4) .
Ag2 N3 2.369(4) .
Ag3 N7 2.284(4) 2_655
Ag3 N7 2.284(4) .
Ag3 N8 2.305(4) .
Ag3 N8 2.305(4) 2_655
P1 F12B 1.52(9) .
P1 F11B 1.55(5) .
P1 F7B 1.552(13) .
P1 F10B 1.570(17) .
P1 F10A 1.571(10) .
P1 F8B 1.582(11) .
P1 F9A 1.583(7) .
P1 F8A 1.594(7) .
P1 F7A 1.601(8) .
P1 F9B 1.615(10) .
P1 F11A 1.62(3) .
P1 F12A 1.63(5) .
P4 F6A 1.580(4) .
P4 F2A 1.585(4) .
P4 F4A 1.589(4) .
P4 F3A 1.590(4) .
P4 F1A 1.593(4) .
P4 F5A 1.603(4) .
O1 N9 1.215(6) .
O2 N9 1.221(6) .
O3 N10 1.223(5) .
O4 N10 1.209(6) .
N1 C1 1.338(7) .
N1 C5 1.345(6) .
N2 C6 1.333(6) .
N2 N3 1.343(5) .
N3 C9 1.331(6) .
N4 C14 1.332(6) .
N4 C10 1.360(6) .
N5 C19 1.339(6) .
N5 C15 1.345(6) .
N6 N7 1.334(5) .
N6 C20 1.341(6) .
N7 C23 1.340(6) .
N8 C28 1.332(7) .
N8 C24 1.345(7) .
N9 C29 1.480(7) .
N10 C30 1.482(7) .
C1 C2 1.382(8) .
C2 C3 1.367(8) .
C3 C4 1.393(7) .
C4 C5 1.379(7) .
C5 C6 1.501(7) .
C6 C7 1.386(7) .
C7 C8 1.360(7) .
C8 C9 1.396(7) .
C9 C10 1.486(7) .
C10 C11 1.384(7) .
C11 C12 1.388(7) .
C12 C13 1.372(8) .
C13 C14 1.383(7) .
C15 C16 1.388(7) .
C16 C17 1.371(8) .
C17 C18 1.376(7) .
C18 C19 1.394(7) .
C19 C20 1.483(7) .
C20 C21 1.399(7) .
C21 C22 1.353(7) .
C22 C23 1.407(7) .
C23 C24 1.492(7) .
C24 C25 1.386(7) .
C25 C26 1.386(7) .
C26 C27 1.373(8) .
C27 C28 1.382(8) .
